data_2002473
loop_
_publ_author_name
'Neubacher, M'
'Mueller-Buschbaum, Hk'

_publ_section_title
;
Einbau von Al3+ in Ir3 O12-Oktaedertripel in Ba4 Ir2 Al O10
;
_journal_name_full
;
Zeitschrift fuer Anorganische und Allgemeine Chemie
;
_journal_page_first 133
_journal_page_last 138
_journal_paper_doi 10.1002/zaac.19915940116
_journal_volume 594
_journal_year 1991
_chemical_formula_structural 'Ba4 (Ir Al) Ir O10'
_chemical_formula_sum 'Al Ba4 Ir2 O10'
_chemical_name_systematic
;
Tetrabarium iridium(V) aluminium iridium(IV) oxide
;
_space_group_IT_number 64
_symmetry_cell_setting orthorhombic
_symmetry_Int_Tables_number 64
_symmetry_space_group_name_Hall '-C 2ac 2'
_symmetry_space_group_name_H-M 'C m c a'
_cell_angle_alpha 90
_cell_angle_beta 90
_cell_angle_gamma 90
_cell_formula_units_Z 4
_cell_length_a 5.778(5)
_cell_length_b 13.352(7)
_cell_length_c 13.084(5)
_cell_volume 1009.4
_refine_ls_R_factor_all 0.065
_cod_database_code 2002473

loop_
_symmetry_equiv_pos_as_xyz
x,y,z
x,-y,-z
x,1/2-y,1/2+z
x,1/2+y,1/2-z
-x,-y,-z
-x,y,z
-x,1/2+y,1/2-z
-x,1/2-y,1/2+z
1/2+x,1/2+y,z
1/2+x,1/2-y,-z
1/2+x,-y,1/2+z
1/2+x,y,1/2-z
1/2-x,1/2-y,-z
1/2-x,1/2+y,z
1/2-x,y,1/2-z
1/2-x,-y,1/2+z

loop_
_atom_site_aniso_label
_atom_site_aniso_B_11
_atom_site_aniso_B_12
_atom_site_aniso_B_13
_atom_site_aniso_B_22
_atom_site_aniso_B_23
_atom_site_aniso_B_33
Ir1 0.81(6) 0. 0. 0.65(6) -0.02(5) 0.65(6)
Ir2 1.0(1) 0. 0. 1.45(9) 0.82(6) 0.96(8)
Al1 1.0(1) 0. 0. 1.45(9) 0.82(6) 0.96(8)
Ba1 1.04(8) 0. 0. 0.60(6) .00(5) 1.55(7)
Ba2 0.90(7) 0. 0. 0.60(6) 0.02(6) 0.81(6)

loop_
_atom_site_label
_atom_site_type_symbol
_atom_site_symmetry_multiplicity
_atom_site_Wyckoff_symbol
_atom_site_fract_x
_atom_site_fract_y
_atom_site_fract_z
_atom_site_occupancy
_atom_site_attached_hydrogens
_atom_site_calc_flag
Ir1 Ir4+ 4 b 0. 0.5 0. 1. 0 d
Ir2 Ir5+ 8 f 0. 0.3730(2) 0.1494(2) 0.5 0 d
Al1 Al3+ 8 f 0. 0.3730(2) 0.1494(2) 0.5 0 d
Ba1 Ba2+ 8 f 0. 0.2383(2) 0.3925(2) 1. 0 d
Ba2 Ba2+ 8 f 0. 0.0325(2) 0.1398(1) 1. 0 d
O1 O2- 16 g 0.226(3) 0.389(1) 0.035(1) 1. 0 d
O2 O2- 8 e 0.25 0.380(2) 0.25 1. 0 d
O3 O2- 8 f 0. 0.529(2) 0.158(2) 1. 0 d
O4 O2- 8 f 0. 0.233(2) 0.143(2) 1. 0 d

loop_
_atom_type_symbol
_atom_type_oxidation_number
Ir4+ 4.000
Ir5+ 5.000
Al3+ 3.000
Ba2+ 2.000
O2- -2.000
